data_4332211
loop_
_publ_author_name
'Wechsler, Dominik'
'Myers, Anne'
'McDonald, Robert'
'Ferguson, Michael J.'
'Stradiotto, Mark'

_publ_section_title
;
 Rh(I) and Ir(I) Derivatives of a P(S),N-Substituted Indene
 Ligand:&#x00A0; Synthetic, Structural, and Catalytic Alkene
 Hydrosilylation Studies
;
_journal_issue 11
_journal_name_full 'Inorganic Chemistry'
_journal_page_first 4562
_journal_page_last 4570
_journal_paper_doi 10.1021/ic060127a
_journal_volume 45
_journal_year 2006
_chemical_formula_moiety 'C25 H37 Ir N P S'
_chemical_formula_sum 'C25 H37 Ir N P S'
_chemical_formula_weight 606.79
_chemical_name_systematic
;
 ?
;
_space_group_IT_number 14
_symmetry_cell_setting monoclinic
_symmetry_space_group_name_Hall '-P 2ybc'
_symmetry_space_group_name_H-M 'P 1 21/c 1'
_atom_sites_solution_hydrogens geom
_atom_sites_solution_primary direct
_atom_sites_solution_secondary difmap
_audit_creation_method SHELXL-97
_cell_angle_alpha 90.00
_cell_angle_beta 93.2465(8)
_cell_angle_gamma 90.00
_cell_formula_units_Z 4
_cell_length_a 10.1288(5)
_cell_length_b 12.3895(7)
_cell_length_c 18.9271(10)
_cell_measurement_reflns_used 7415
_cell_measurement_temperature 193(2)
_cell_measurement_theta_max 26.39
_cell_measurement_theta_min 2.60
_cell_volume 2371.4(2)
_computing_cell_refinement 'Bruker SAINT (Bruker, 1997)'
_computing_data_collection 'Bruker SMART (Bruker, 1997)'
_computing_data_reduction 'Bruker SAINT (Bruker, 1997)'
_computing_molecular_graphics 'Bruker SHELXTL (Bruker, 1997)'
_computing_publication_material 'Bruker SHELXTL (Bruker, 1997)'
_computing_structure_refinement 'SHELXL-97 (Sheldrick, 1997)'
_computing_structure_solution 'SHELXS-97 (Sheldrick, 1990)'
_diffrn_ambient_temperature 193(2)
_diffrn_detector_area_resol_mean 8.192
_diffrn_measured_fraction_theta_full 0.999
_diffrn_measured_fraction_theta_max 0.999
_diffrn_measurement_device_type 'Bruker PLATFORM diffractometer/SMART 1000 CCD area detector'
_diffrn_measurement_method '\w scans'
_diffrn_radiation_monochromator graphite
_diffrn_radiation_source 'fine-focus sealed tube'
_diffrn_radiation_type MoK\a
_diffrn_radiation_wavelength 0.71073
_diffrn_reflns_av_R_equivalents 0.0248
_diffrn_reflns_av_sigmaI/netI 0.0272
_diffrn_reflns_limit_h_max 12
_diffrn_reflns_limit_h_min -12
_diffrn_reflns_limit_k_max 14
_diffrn_reflns_limit_k_min -15
_diffrn_reflns_limit_l_max 23
_diffrn_reflns_limit_l_min -23
_diffrn_reflns_number 13444
_diffrn_reflns_theta_full 26.39
_diffrn_reflns_theta_max 26.39
_diffrn_reflns_theta_min 1.97
_diffrn_standards_decay_% 0
_diffrn_standards_interval_time 0
_diffrn_standards_number 0
_exptl_absorpt_coefficient_mu 5.798
_exptl_absorpt_correction_T_max 0.4767
_exptl_absorpt_correction_T_min 0.1945
_exptl_absorpt_correction_type multi-scan
_exptl_absorpt_process_details 'SADABS (Sheldrick, 1996)'
_exptl_crystal_colour yellow
_exptl_crystal_density_diffrn 1.700
_exptl_crystal_density_method 'not measured'
_exptl_crystal_description prism
_exptl_crystal_F_000 1208
_exptl_crystal_size_max 0.42
_exptl_crystal_size_mid 0.18
_exptl_crystal_size_min 0.15
_refine_diff_density_max 1.040
_refine_diff_density_min -0.415
_refine_diff_density_rms 0.094
_refine_ls_extinction_method none
_refine_ls_goodness_of_fit_ref 1.029
_refine_ls_hydrogen_treatment constr
_refine_ls_matrix_type full
_refine_ls_number_parameters 262
_refine_ls_number_reflns 4856
_refine_ls_number_restraints 0
_refine_ls_restrained_S_all 1.029
_refine_ls_R_factor_all 0.0310
_refine_ls_R_factor_gt 0.0217
_refine_ls_shift/su_max 0.001
_refine_ls_shift/su_mean 0.000
_refine_ls_structure_factor_coef Fsqd
_refine_ls_weighting_details 'calc w=1/[\s^2^(Fo^2^)+(0.0248P)^2^+1.2493P] where P=(Fo^2^+2Fc^2^)/3'
_refine_ls_weighting_scheme calc
_refine_ls_wR_factor_gt 0.0506
_refine_ls_wR_factor_ref 0.0544
_reflns_number_gt 3914
_reflns_number_total 4856
_reflns_threshold_expression I>2\s(I)
_cod_data_source_file ic060127asup1.cif
_cod_data_source_block kappa2CSIrCOD
_cod_depositor_comments
;
The following automatic conversions were performed:

'_symmetry_cell_setting' value 'Monoclinic' changed to 'monoclinic'
according to /home/saulius/struct/CIF-dictionaries/cif_core.dic
dictionary named 'cif_core.dic' version 2.4.2 from 2011-04-26.

Automatic conversion script
Id: cif_fix_values 1891 2012-01-12 08:04:46Z andrius 
;
_cod_original_sg_symbol_H-M 'P 21/c'
_cod_database_code 4332211

loop_
_symmetry_equiv_pos_as_xyz
'x, y, z'
'-x, y+1/2, -z+1/2'
'-x, -y, -z'
'x, -y-1/2, z-1/2'

loop_
_atom_site_label
_atom_site_type_symbol
_atom_site_fract_x
_atom_site_fract_y
_atom_site_fract_z
_atom_site_U_iso_or_equiv
_atom_site_adp_type
_atom_site_occupancy
_atom_site_symmetry_multiplicity
_atom_site_calc_flag
_atom_site_refinement_flags
Ir Ir 0.225667(11) -0.003766(10) 0.214725(6) 0.02218(5) Uani 1 1 d .
S S 0.10114(8) -0.11382(8) 0.28841(5) 0.0343(2) Uani 1 1 d .
P P 0.25406(7) -0.08460(7) 0.35893(4) 0.02183(17) Uani 1 1 d .
N N 0.2106(3) 0.1784(2) 0.37006(14) 0.0348(7) Uani 1 1 d .
C1 C 0.3400(3) 0.0224(2) 0.31649(17) 0.0227(7) Uani 1 1 d .
C2 C 0.3278(3) 0.1349(3) 0.34556(16) 0.0292(7) Uani 1 1 d .
C3 C 0.4484(3) 0.1836(3) 0.35109(17) 0.0358(8) Uani 1 1 d .
H3 H 0.4648 0.2548 0.3680 0.043 Uiso 1 1 calc R
C3A C 0.5473(3) 0.1109(3) 0.32747(17) 0.0323(8) Uani 1 1 d .
C4 C 0.6833(4) 0.1251(4) 0.3195(2) 0.0468(10) Uani 1 1 d .
H4 H 0.7247 0.1918 0.3317 0.056 Uiso 1 1 calc R
C5 C 0.7558(4) 0.0415(4) 0.2939(2) 0.0501(11) Uani 1 1 d .
H5 H 0.8483 0.0499 0.2902 0.060 Uiso 1 1 calc R
C6 C 0.6964(4) -0.0541(4) 0.2737(2) 0.0448(10) Uani 1 1 d .
H6 H 0.7484 -0.1110 0.2563 0.054 Uiso 1 1 calc R
C7 C 0.5619(3) -0.0685(3) 0.27834(19) 0.0353(8) Uani 1 1 d .
H7 H 0.5207 -0.1332 0.2616 0.042 Uiso 1 1 calc R
C7A C 0.4869(3) 0.0129(3) 0.30788(17) 0.0277(7) Uani 1 1 d .
C11 C 0.2899(3) 0.1402(3) 0.16827(17) 0.0313(8) Uani 1 1 d .
H11 H 0.3358 0.1912 0.2025 0.038 Uiso 1 1 calc R
C12 C 0.3704(3) 0.0535(3) 0.14706(17) 0.0320(8) Uani 1 1 d .
H12 H 0.4621 0.0546 0.1696 0.038 Uiso 1 1 calc R
C13 C 0.3610(4) 0.0041(3) 0.0731(2) 0.0440(10) Uani 1 1 d .
H13A H 0.4492 -0.0229 0.0615 0.053 Uiso 1 1 calc R
H13B H 0.3343 0.0606 0.0382 0.053 Uiso 1 1 calc R
C14 C 0.2614(4) -0.0889(3) 0.06701(19) 0.0495(10) Uani 1 1 d .
H14A H 0.2173 -0.0882 0.0190 0.059 Uiso 1 1 calc R
H14B H 0.3096 -0.1581 0.0729 0.059 Uiso 1 1 calc R
C15 C 0.1573(4) -0.0831(3) 0.12087(17) 0.0352(8) Uani 1 1 d .
H15 H 0.1122 -0.1534 0.1291 0.042 Uiso 1 1 calc R
C16 C 0.0771(4) 0.0078(3) 0.13030(19) 0.0364(9) Uani 1 1 d .
H16 H -0.0144 -0.0093 0.1441 0.044 Uiso 1 1 calc R
C17 C 0.0877(4) 0.1090(3) 0.0861(2) 0.0445(10) Uani 1 1 d .
H17A H -0.0011 0.1418 0.0784 0.053 Uiso 1 1 calc R
H17B H 0.1196 0.0895 0.0393 0.053 Uiso 1 1 calc R
C18 C 0.1820(4) 0.1917(3) 0.12172(19) 0.0397(9) Uani 1 1 d .
H18A H 0.2227 0.2350 0.0847 0.048 Uiso 1 1 calc R
H18B H 0.1308 0.2414 0.1506 0.048 Uiso 1 1 calc R
C21 C 0.1909(3) -0.0445(3) 0.44452(17) 0.0318(8) Uani 1 1 d .
H21 H 0.1295 0.0171 0.4332 0.038 Uiso 1 1 calc R
C22 C 0.2972(4) 0.0017(3) 0.49724(19) 0.0434(10) Uani 1 1 d .
H22A H 0.3492 0.0561 0.4735 0.052 Uiso 1 1 calc R
H22B H 0.3555 -0.0566 0.5149 0.052 Uiso 1 1 calc R
H22C H 0.2546 0.0351 0.5370 0.052 Uiso 1 1 calc R
C23 C 0.1058(4) -0.1299(3) 0.4776(2) 0.0476(10) Uani 1 1 d .
H23A H 0.0373 -0.1544 0.4425 0.057 Uiso 1 1 calc R
H23B H 0.0640 -0.0991 0.5184 0.057 Uiso 1 1 calc R
H23C H 0.1613 -0.1912 0.4930 0.057 Uiso 1 1 calc R
C24 C 0.3547(3) -0.2078(3) 0.36836(17) 0.0303(7) Uani 1 1 d .
H24 H 0.4007 -0.2147 0.3232 0.036 Uiso 1 1 calc R
C25 C 0.4644(4) -0.2017(3) 0.42697(19) 0.0437(9) Uani 1 1 d .
H25A H 0.5152 -0.1352 0.4217 0.052 Uiso 1 1 calc R
H25B H 0.5231 -0.2642 0.4237 0.052 Uiso 1 1 calc R
H25C H 0.4252 -0.2018 0.4731 0.052 Uiso 1 1 calc R
C26 C 0.2719(4) -0.3106(3) 0.3738(2) 0.0418(9) Uani 1 1 d .
H26A H 0.2028 -0.3118 0.3354 0.050 Uiso 1 1 calc R
H26B H 0.2309 -0.3118 0.4194 0.050 Uiso 1 1 calc R
H26C H 0.3290 -0.3739 0.3700 0.050 Uiso 1 1 calc R
C27 C 0.0945(3) 0.1856(3) 0.3230(2) 0.0431(9) Uani 1 1 d .
H27A H 0.0223 0.2181 0.3479 0.052 Uiso 1 1 calc R
H27B H 0.0686 0.1132 0.3067 0.052 Uiso 1 1 calc R
H27C H 0.1136 0.2305 0.2822 0.052 Uiso 1 1 calc R
C28 C 0.2263(4) 0.2756(4) 0.4126(2) 0.0575(12) Uani 1 1 d .
H28A H 0.1396 0.2995 0.4271 0.069 Uiso 1 1 calc R
H28B H 0.2658 0.3326 0.3847 0.069 Uiso 1 1 calc R
H28C H 0.2840 0.2605 0.4547 0.069 Uiso 1 1 calc R

loop_
_atom_site_aniso_label
_atom_site_aniso_U_11
_atom_site_aniso_U_22
_atom_site_aniso_U_33
_atom_site_aniso_U_23
_atom_site_aniso_U_13
_atom_site_aniso_U_12
Ir 0.02344(7) 0.02403(8) 0.01912(8) -0.00038(5) 0.00168(5) -0.00208(5)
S 0.0292(4) 0.0432(5) 0.0298(5) 0.0067(4) -0.0027(3) -0.0138(4)
P 0.0210(4) 0.0236(4) 0.0211(4) -0.0012(3) 0.0029(3) -0.0011(3)
N 0.0456(17) 0.0294(16) 0.0298(16) -0.0067(13) 0.0041(13) 0.0104(13)
C1 0.0225(15) 0.0238(17) 0.0219(16) -0.0039(12) 0.0026(12) 0.0013(12)
C2 0.0400(19) 0.0292(18) 0.0184(16) -0.0008(14) 0.0017(14) 0.0017(14)
C3 0.049(2) 0.0298(19) 0.0280(18) -0.0046(15) -0.0049(16) -0.0147(16)
C3A 0.0319(17) 0.039(2) 0.0255(17) 0.0028(15) -0.0035(14) -0.0063(15)
C4 0.037(2) 0.060(3) 0.042(2) 0.001(2) -0.0053(17) -0.0207(19)
C5 0.0244(19) 0.070(3) 0.055(3) 0.007(2) 0.0020(18) -0.0019(19)
C6 0.032(2) 0.053(3) 0.051(2) 0.016(2) 0.0138(17) 0.0119(18)
C7 0.0238(17) 0.037(2) 0.046(2) 0.0135(17) 0.0119(15) 0.0036(14)
C7A 0.0237(16) 0.035(2) 0.0246(16) 0.0087(14) -0.0002(13) -0.0015(13)
C11 0.0385(19) 0.0316(19) 0.0242(17) 0.0037(15) 0.0052(14) -0.0124(15)
C12 0.0311(18) 0.041(2) 0.0242(17) 0.0037(16) 0.0071(14) -0.0047(15)
C13 0.049(2) 0.056(3) 0.0283(19) 0.0025(18) 0.0158(17) 0.0010(18)
C14 0.070(3) 0.050(3) 0.028(2) -0.0084(18) 0.0031(19) 0.001(2)
C15 0.048(2) 0.034(2) 0.0231(17) -0.0022(15) -0.0022(15) -0.0072(16)
C16 0.0300(18) 0.050(2) 0.0283(18) 0.0037(17) -0.0069(14) -0.0058(16)
C17 0.039(2) 0.049(2) 0.044(2) 0.0144(19) -0.0070(17) 0.0042(17)
C18 0.051(2) 0.032(2) 0.036(2) 0.0079(16) 0.0034(17) 0.0021(17)
C21 0.0380(19) 0.0337(19) 0.0246(17) 0.0014(15) 0.0101(14) 0.0027(15)
C22 0.059(3) 0.050(3) 0.0221(18) -0.0074(17) 0.0039(17) -0.0012(19)
C23 0.057(2) 0.042(2) 0.047(2) -0.0014(19) 0.0300(19) -0.0001(19)
C24 0.0349(18) 0.0288(19) 0.0278(18) 0.0031(14) 0.0085(14) 0.0044(14)
C25 0.041(2) 0.049(2) 0.041(2) 0.0077(19) -0.0010(17) 0.0120(17)
C26 0.055(2) 0.030(2) 0.041(2) 0.0048(17) 0.0160(18) 0.0024(17)
C27 0.039(2) 0.044(2) 0.047(2) -0.0078(19) 0.0093(17) 0.0088(17)
C28 0.070(3) 0.056(3) 0.046(2) -0.024(2) -0.003(2) 0.021(2)

loop_
_atom_type_symbol
_atom_type_description
_atom_type_scat_dispersion_real
_atom_type_scat_dispersion_imag
_atom_type_scat_source
C C 0.0033 0.0016 'International Tables Vol C Tables 4.2.6.8 and 6.1.1.4'
H H 0.0000 0.0000 'International Tables Vol C Tables 4.2.6.8 and 6.1.1.4'
N N 0.0061 0.0033 'International Tables Vol C Tables 4.2.6.8 and 6.1.1.4'
P P 0.1023 0.0942 'International Tables Vol C Tables 4.2.6.8 and 6.1.1.4'
S S 0.1246 0.1234 'International Tables Vol C Tables 4.2.6.8 and 6.1.1.4'
Ir Ir -1.4442 7.9887 'International Tables Vol C Tables 4.2.6.8 and 6.1.1.4'

loop_
_geom_angle_atom_site_label_1
_geom_angle_atom_site_label_2
_geom_angle_atom_site_label_3
_geom_angle
C11 Ir C15 97.88(13)
C11 Ir C12 39.23(13)
C15 Ir C12 81.52(13)
C11 Ir C16 81.51(13)
C15 Ir C16 38.62(13)
C12 Ir C16 90.43(14)
C11 Ir C1 94.62(12)
C15 Ir C1 158.43(13)
C12 Ir C1 97.53(12)
C16 Ir C1 162.21(13)
C11 Ir S 157.11(10)
C15 Ir S 93.87(10)
C12 Ir S 163.36(10)
C16 Ir S 95.92(10)
C1 Ir S 80.88(8)
P S Ir 82.63(4)
C1 P C24 112.04(15)
C1 P C21 113.24(15)
C24 P C21 110.89(16)
C1 P S 102.08(11)
C24 P S 108.39(11)
C21 P S 109.74(12)
C2 N C27 119.7(3)
C2 N C28 115.6(3)
C27 N C28 110.6(3)
C2 C1 C7A 102.3(3)
C2 C1 P 117.8(2)
C7A C1 P 119.7(2)
C2 C1 Ir 113.8(2)
C7A C1 Ir 111.4(2)
P C1 Ir 92.20(13)
C3 C2 N 125.2(3)
C3 C2 C1 110.2(3)
N C2 C1 124.3(3)
C2 C3 C3A 109.7(3)
C7A C3A C4 119.8(3)
C7A C3A C3 108.9(3)
C4 C3A C3 131.3(3)
C5 C4 C3A 119.3(4)
C6 C5 C4 121.0(3)
C5 C6 C7 120.8(4)
C6 C7 C7A 119.5(4)
C7 C7A C3A 119.5(3)
C7 C7A C1 131.3(3)
C3A C7A C1 108.9(3)
C12 C11 C18 124.3(3)
C12 C11 Ir 70.92(19)
C18 C11 Ir 111.8(2)
C11 C12 C13 123.8(3)
C11 C12 Ir 69.85(18)
C13 C12 Ir 114.2(2)
C12 C13 C14 112.2(3)
C15 C14 C13 113.3(3)
C16 C15 C14 123.7(3)
C16 C15 Ir 71.6(2)
C14 C15 Ir 112.5(2)
C15 C16 C17 122.2(3)
C15 C16 Ir 69.75(19)
C17 C16 Ir 113.5(2)
C16 C17 C18 111.9(3)
C11 C18 C17 112.8(3)
C23 C21 C22 112.6(3)
C23 C21 P 114.0(3)
C22 C21 P 113.9(3)
C25 C24 C26 111.8(3)
C25 C24 P 113.9(2)
C26 C24 P 113.2(2)

loop_
_geom_bond_atom_site_label_1
_geom_bond_atom_site_label_2
_geom_bond_distance
Ir C11 2.108(3)
Ir C15 2.112(3)
Ir C12 2.122(3)
Ir C16 2.137(3)
Ir C1 2.214(3)
Ir S 2.3653(8)
S P 2.0193(11)
P C1 1.799(3)
P C24 1.839(3)
P C21 1.843(3)
N C2 1.406(4)
N C27 1.437(4)
N C28 1.453(5)
C1 C2 1.507(4)
C1 C7A 1.511(4)
C2 C3 1.362(5)
C3 C3A 1.437(5)
C3A C7A 1.399(4)
C3A C4 1.405(5)
C4 C5 1.374(6)
C5 C6 1.372(6)
C6 C7 1.381(5)
C7 C7A 1.399(5)
C11 C12 1.420(5)
C11 C18 1.506(5)
C12 C13 1.526(5)
C13 C14 1.531(5)
C14 C15 1.509(5)
C15 C16 1.405(5)
C16 C17 1.514(5)
C17 C18 1.531(5)
C21 C23 1.521(5)
C21 C22 1.536(5)
C24 C25 1.527(5)
C24 C26 1.531(5)

loop_
_geom_torsion_atom_site_label_1
_geom_torsion_atom_site_label_2
_geom_torsion_atom_site_label_3
_geom_torsion_atom_site_label_4
_geom_torsion
C11 Ir S P -89.8(2)
C15 Ir S P 149.28(11)
C12 Ir S P 76.1(3)
C16 Ir S P -172.01(11)
C1 Ir S P -9.66(8)
Ir S P C1 12.03(11)
Ir S P C24 -106.37(11)
Ir S P C21 132.40(13)
C24 P C1 C2 -138.5(2)
C21 P C1 C2 -12.2(3)
S P C1 C2 105.7(2)
C24 P C1 C7A -13.2(3)
C21 P C1 C7A 113.1(3)
S P C1 C7A -129.0(2)
C24 P C1 Ir 103.00(14)
C21 P C1 Ir -130.66(14)
S P C1 Ir -12.77(11)
C11 Ir C1 C2 46.3(2)
C15 Ir C1 C2 171.7(3)
C12 Ir C1 C2 85.7(2)
C16 Ir C1 C2 -30.2(5)
S Ir C1 C2 -111.0(2)
C11 Ir C1 C7A -68.6(2)
C15 Ir C1 C7A 56.7(4)
C12 Ir C1 C7A -29.3(2)
C16 Ir C1 C7A -145.2(4)
S Ir C1 C7A 134.0(2)
C11 Ir C1 P 168.16(13)
C15 Ir C1 P -66.5(4)
C12 Ir C1 P -152.49(14)
C16 Ir C1 P 91.6(4)
S Ir C1 P 10.77(9)
C27 N C2 C3 127.6(4)
C28 N C2 C3 -8.7(5)
C27 N C2 C1 -59.3(4)
C28 N C2 C1 164.4(3)
C7A C1 C2 C3 1.3(3)
P C1 C2 C3 134.8(3)
Ir C1 C2 C3 -118.9(3)
C7A C1 C2 N -172.6(3)
P C1 C2 N -39.1(4)
Ir C1 C2 N 67.1(3)
N C2 C3 C3A 173.7(3)
C1 C2 C3 C3A -0.2(4)
C2 C3 C3A C7A -1.2(4)
C2 C3 C3A C4 176.2(4)
C7A C3A C4 C5 -1.4(5)
C3 C3A C4 C5 -178.5(4)
C3A C4 C5 C6 2.4(6)
C4 C5 C6 C7 0.2(6)
C5 C6 C7 C7A -3.8(6)
C6 C7 C7A C3A 4.7(5)
C6 C7 C7A C1 176.5(3)
C4 C3A C7A C7 -2.1(5)
C3 C3A C7A C7 175.6(3)
C4 C3A C7A C1 -175.7(3)
C3 C3A C7A C1 2.0(4)
C2 C1 C7A C7 -174.5(3)
P C1 C7A C7 53.1(5)
Ir C1 C7A C7 -52.7(4)
C2 C1 C7A C3A -2.0(3)
P C1 C7A C3A -134.4(3)
Ir C1 C7A C3A 119.9(2)
C15 Ir C11 C12 -66.1(2)
C16 Ir C11 C12 -101.2(2)
C1 Ir C11 C12 96.3(2)
S Ir C11 C12 173.68(18)
C15 Ir C11 C18 54.2(3)
C12 Ir C11 C18 120.3(3)
C16 Ir C11 C18 19.1(2)
C1 Ir C11 C18 -143.5(2)
S Ir C11 C18 -66.0(4)
C18 C11 C12 C13 2.4(5)
Ir C11 C12 C13 106.3(3)
C18 C11 C12 Ir -103.9(3)
C15 Ir C12 C11 113.7(2)
C16 Ir C12 C11 76.0(2)
C1 Ir C12 C11 -88.09(19)
S Ir C12 C11 -171.4(2)
C11 Ir C12 C13 -119.0(3)
C15 Ir C12 C13 -5.3(3)
C16 Ir C12 C13 -43.0(3)
C1 Ir C12 C13 152.9(3)
S Ir C12 C13 69.6(4)
C11 C12 C13 C14 -89.6(4)
Ir C12 C13 C14 -8.4(4)
C12 C13 C14 C15 23.7(5)
C13 C14 C15 C16 54.1(5)
C13 C14 C15 Ir -28.2(4)
C11 Ir C15 C16 -65.7(2)
C12 Ir C15 C16 -101.5(2)
C1 Ir C15 C16 169.5(3)
S Ir C15 C16 94.6(2)
C11 Ir C15 C14 54.0(3)
C12 Ir C15 C14 18.3(3)
C16 Ir C15 C14 119.7(4)
C1 Ir C15 C14 -70.8(5)
S Ir C15 C14 -145.7(3)
C14 C15 C16 C17 0.5(5)
Ir C15 C16 C17 105.7(3)
C14 C15 C16 Ir -105.2(3)
C11 Ir C16 C15 114.1(2)
C12 Ir C16 C15 75.8(2)
C1 Ir C16 C15 -167.3(4)
S Ir C16 C15 -88.8(2)
C11 Ir C16 C17 -3.2(3)
C15 Ir C16 C17 -117.4(4)
C12 Ir C16 C17 -41.6(3)
C1 Ir C16 C17 75.3(5)
S Ir C16 C17 153.8(3)
C15 C16 C17 C18 -93.1(4)
Ir C16 C17 C18 -12.9(4)
C12 C11 C18 C17 49.4(5)
Ir C11 C18 C17 -31.8(4)
C16 C17 C18 C11 29.1(4)
C1 P C21 C23 174.0(3)
C24 P C21 C23 -59.1(3)
S P C21 C23 60.7(3)
C1 P C21 C22 -54.8(3)
C24 P C21 C22 72.1(3)
S P C21 C22 -168.2(2)
C1 P C24 C25 75.3(3)
C21 P C24 C25 -52.3(3)
S P C24 C25 -172.8(2)
C1 P C24 C26 -155.5(2)
C21 P C24 C26 76.9(3)
S P C24 C26 -43.6(3)
